data_1571541
loop_
_publ_author_name
'Zheng, Xuejuan'
'Huang, Fanping'
'Li, Xinyuan'
'Zhuo, Kaiyue'
'Chen, Dafa'
'Luo, Ming'
'Xia, Haiping'

_publ_section_title
;
 Isomerization reactions of metal vinylidene units.
;
_journal_issue 22
_journal_name_full 'Chemical science'
_journal_page_first 8443
_journal_page_last 8450
_journal_paper_doi 10.1039/d4sc01993h
_journal_volume 15
_journal_year 2024
_chemical_formula_moiety 'C64 H50 Cl N O Os P3, 3(C H2 Cl2), C24 H20 B'
_chemical_formula_sum 'C91 H76 B Cl7 N O Os P3'
_chemical_formula_weight 1741.59
_space_group_crystal_system triclinic
_space_group_IT_number 2
_space_group_name_Hall '-P 1'
_space_group_name_H-M_alt 'P -1'
_atom_sites_solution_hydrogens geom
_atom_sites_solution_primary dual
_audit_creation_date 2023-12-16
_audit_creation_method
;
Olex2 1.5
(compiled 2022.04.07 svn.rca3783a0 for OlexSys, GUI svn.r6498)
;
_audit_update_record
;
2023-12-17 deposited with the CCDC.	2024-04-30 downloaded from the CCDC.
;
_cell_angle_alpha 78.0980(10)
_cell_angle_beta 81.6520(10)
_cell_angle_gamma 70.8870(10)
_cell_formula_units_Z 2
_cell_length_a 14.0545(4)
_cell_length_b 17.0441(5)
_cell_length_c 17.7828(6)
_cell_measurement_reflns_used 9610
_cell_measurement_temperature 100.0(2)
_cell_measurement_theta_max 72.13
_cell_measurement_theta_min 4.37
_cell_volume 3924.5(2)
_computing_cell_refinement 'SAINT V8.40A (Bruker, 2019)'
_computing_data_collection 'Apex3 (Bruker 2018)'
_computing_data_reduction 'SAINT V8.40A (Bruker, 2019)'
_computing_molecular_graphics 'Olex2 1.5 (Dolomanov et al., 2009)'
_computing_publication_material 'Olex2 1.5 (Dolomanov et al., 2009)'
_computing_structure_refinement 'SHELXL 2019/2 (Sheldrick, 2015)'
_computing_structure_solution 'ShelXT 2014'
_diffrn_ambient_temperature 100.0(2)
_diffrn_detector 'Bruker PHOTON II area detector'
_diffrn_detector_area_resol_mean 7.9
_diffrn_detector_type 'CMOS area detector'
_diffrn_measured_fraction_theta_full 0.998
_diffrn_measured_fraction_theta_max 0.996
_diffrn_measurement_device 'three-circle diffractometer'
_diffrn_measurement_device_type 'Bruker CMOS area detector'
_diffrn_measurement_method '\w and \f scans'
_diffrn_radiation_monochromator 'mirror optics'
_diffrn_radiation_probe x-ray
_diffrn_radiation_type CuK\a
_diffrn_radiation_wavelength 1.54184
_diffrn_reflns_av_R_equivalents 0.0546
_diffrn_reflns_av_unetI/netI 0.0359
_diffrn_reflns_Laue_measured_fraction_full 0.998
_diffrn_reflns_Laue_measured_fraction_max 0.996
_diffrn_reflns_limit_h_max 17
_diffrn_reflns_limit_h_min -17
_diffrn_reflns_limit_k_max 21
_diffrn_reflns_limit_k_min -21
_diffrn_reflns_limit_l_max 21
_diffrn_reflns_limit_l_min -21
_diffrn_reflns_number 76359
_diffrn_reflns_point_group_measured_fraction_full 0.998
_diffrn_reflns_point_group_measured_fraction_max 0.996
_diffrn_reflns_theta_full 67.684
_diffrn_reflns_theta_max 72.146
_diffrn_reflns_theta_min 2.784
_diffrn_source 'microfocus sealed X-ray tube'
_diffrn_source_current 1.1
_diffrn_source_power 0.05500000000000001
_diffrn_source_type 'Incoatec I\ms'
_diffrn_source_voltage 50.0
_diffrn_standards_number 0
_exptl_absorpt_coefficient_mu 6.221
_exptl_absorpt_correction_T_max 0.7536
_exptl_absorpt_correction_T_min 0.4050
_exptl_absorpt_correction_type multi-scan
_exptl_absorpt_process_details
;
SADABS-2016/2 (Bruker,2016/2) was used for absorption correction.
wR2(int) was 0.1436 before and 0.0854 after correction.
The Ratio of minimum to maximum transmission is 0.5374.
The \l/2 correction factor is Not present.
;
_exptl_crystal_colour 'metallic orangish orange'
_exptl_crystal_colour_lustre metallic
_exptl_crystal_colour_modifier orangish
_exptl_crystal_colour_primary orange
_exptl_crystal_density_diffrn 1.474
_exptl_crystal_description block
_exptl_crystal_F_000 1764
_exptl_crystal_size_max 0.2
_exptl_crystal_size_mid 0.18
_exptl_crystal_size_min 0.15
_refine_diff_density_max 1.933
_refine_diff_density_min -1.634
_refine_diff_density_rms 0.120
_refine_ls_extinction_method none
_refine_ls_goodness_of_fit_ref 1.070
_refine_ls_hydrogen_treatment constr
_refine_ls_matrix_type full
_refine_ls_number_parameters 946
_refine_ls_number_reflns 15401
_refine_ls_number_restraints 6
_refine_ls_restrained_S_all 1.084
_refine_ls_R_factor_all 0.0359
_refine_ls_R_factor_gt 0.0358
_refine_ls_shift/su_max 0.001
_refine_ls_shift/su_mean 0.000
_refine_ls_structure_factor_coef Fsqd
_refine_ls_weighting_details 'w=1/[\s^2^(Fo^2^)+(0.0521P)^2^+8.2818P] where P=(Fo^2^+2Fc^2^)/3'
_refine_ls_weighting_scheme calc
_refine_ls_wR_factor_gt 0.0958
_refine_ls_wR_factor_ref 0.0958
_reflns_Friedel_coverage 0.000
_reflns_number_gt 15355
_reflns_number_total 15401
_reflns_threshold_expression 'I > 2\s(I)'
_cod_data_source_file d4sc01993h2.cif
_cod_data_source_block Int1'
_cod_depositor_comments 'Adding full bibliography for 1571535--1571544.cif.'
_cod_database_code 1571541
_shelx_shelxl_version_number 2019/2
_shelx_space_group_comment
;
The symmetry employed for this shelxl refinement is uniquely defined
by the following loop, which should always be used as a source of
symmetry information in preference to the above space-group names.
They are only intended as comments.
;
_shelx_estimated_absorpt_t_max 0.455
_shelx_estimated_absorpt_t_min 0.369
_olex2_refinement_description
;
1. Fixed Uiso
 At 1.2 times of:
  All C(H) groups, All C(H,H) groups
2. Uiso/Uaniso restraints and constraints
Uanis(C9) \\sim Ueq: with sigma of 0.001 and sigma for terminal atoms of 0.002
3.a Secondary CH2 refined with riding coordinates:
 C1S(H1SA,H1SB), C2S(H2SA,H2SB), C3S(H3SA,H3SB)
3.b Aromatic/amide H refined with riding coordinates:
 C1(H1), C4(H4), C5(H5), C6(H6), C12(H12), C13(H13), C14(H14), C15(H15),
 C16(H16), C18(H18), C19(H19), C20(H20), C21(H21), C22(H22), C24(H24), C25(H25),
  C26(H26), C27(H27), C28(H28), C30(H30), C31(H31), C32(H32), C33(H33),
 C34(H34), C36(H36), C37(H37), C38(H38), C39(H39), C40(H40), C42(H42), C43(H43),
  C44(H44), C45(H45), C46(H46), C48(H48), C49(H49), C50(H50), C51(H51),
 C52(H52), C54(H54), C55(H55), C56(H56), C57(H57), C58(H58), C60(H60), C61(H61),
  C62(H62), C63(H63), C64(H64), C66(H66), C67(H67), C68(H68), C69(H69),
 C70(H70), C72(H72), C73(H73), C74(H74), C75(H75), C76(H76), C78(H78), C79(H79),
  C80(H80), C81(H81), C82(H82), C84(H84), C85(H85), C86(H86), C87(H87), C88(H88)
3.c :
 C9(H9)
;
_olex2_submission_special_instructions 'No special instructions were received'

loop_
_space_group_symop_operation_xyz
'x, y, z'
'-x, -y, -z'

loop_
_atom_site_label
_atom_site_type_symbol
_atom_site_fract_x
_atom_site_fract_y
_atom_site_fract_z
_atom_site_U_iso_or_equiv
_atom_site_adp_type
_atom_site_occupancy
_atom_site_site_symmetry_order
_atom_site_calc_flag
_atom_site_refinement_flags_posn
_atom_site_refinement_flags_adp
_atom_site_refinement_flags_occupancy
_atom_site_disorder_assembly
_atom_site_disorder_group
Os1 Os 0.63005(2) 0.24644(2) 0.37236(2) 0.00917(5) Uani 1 1 d . . . . .
Cl1 Cl 0.56131(5) 0.26788(4) 0.50237(4) 0.01470(13) Uani 1 1 d . . . . .
Cl1S Cl 0.70913(9) 0.04389(6) 0.04340(5) 0.0429(2) Uani 1 1 d . . . . .
Cl2S Cl 0.68621(7) -0.09978(5) 0.15938(5) 0.03585(19) Uani 1 1 d . . . . .
Cl3S Cl 0.41909(8) 0.11010(6) 0.01902(6) 0.0406(2) Uani 1 1 d . . . . .
Cl4S Cl 0.36124(12) 0.06514(9) 0.18198(7) 0.0645(3) Uani 1 1 d . . . . .
Cl5S Cl 0.40125(8) 0.11135(6) 0.61114(5) 0.0385(2) Uani 1 1 d . . . . .
Cl6S Cl 0.46087(10) 0.20310(8) 0.70786(6) 0.0547(3) Uani 1 1 d . . . . .
P1 P 0.48270(5) 0.34389(4) 0.31741(4) 0.01072(14) Uani 1 1 d . . . . .
P2 P 0.77480(5) 0.14208(4) 0.42742(4) 0.01164(14) Uani 1 1 d . . . . .
P3 P 0.80994(5) 0.43934(4) 0.28282(4) 0.01033(13) Uani 1 1 d . . . . .
O1 O 0.51400(19) 0.12228(16) 0.37915(15) 0.0311(5) Uani 1 1 d . . . . .
N1 N 0.70566(17) 0.24973(14) 0.26147(13) 0.0116(4) Uani 1 1 d . . . . .
C1 C 0.6963(2) 0.33957(17) 0.36487(16) 0.0105(5) Uani 1 1 d . . . . .
H1 H 0.692376 0.366062 0.407774 0.013 Uiso 1 1 calc R U . . .
C1S C 0.7700(3) -0.0423(2) 0.1125(2) 0.0323(8) Uani 1 1 d . . . . .
H1SA H 0.794718 -0.021319 0.151369 0.039 Uiso 1 1 calc R U . . .
H1SB H 0.829197 -0.080269 0.086622 0.039 Uiso 1 1 calc R U . . .
C2 C 0.7455(2) 0.36157(17) 0.29683(16) 0.0107(5) Uani 1 1 d . . . . .
C2S C 0.4182(4) 0.0262(3) 0.0965(3) 0.0563(13) Uani 1 1 d . . . . .
H2SA H 0.380543 -0.008610 0.083671 0.068 Uiso 1 1 calc R U . . .
H2SB H 0.488413 -0.010045 0.104359 0.068 Uiso 1 1 calc R U . . .
C3 C 0.7516(2) 0.31206(17) 0.23693(15) 0.0112(5) Uani 1 1 d . . . . .
C3S C 0.5028(3) 0.1219(2) 0.6525(2) 0.0337(8) Uani 1 1 d . . . . .
H3SA H 0.535729 0.068139 0.685652 0.040 Uiso 1 1 calc R U . . .
H3SB H 0.553629 0.134224 0.611009 0.040 Uiso 1 1 calc R U . . .
C4 C 0.7998(2) 0.3227(2) 0.16362(17) 0.0171(6) Uani 1 1 d . . . . .
H4 H 0.828502 0.367354 0.147865 0.021 Uiso 1 1 calc R U . . .
C5 C 0.8065(2) 0.2690(2) 0.11308(17) 0.0214(6) Uani 1 1 d . . . . .
H5 H 0.839834 0.275934 0.062848 0.026 Uiso 1 1 calc R U . . .
C6 C 0.7634(2) 0.2049(2) 0.13771(18) 0.0203(6) Uani 1 1 d . . . . .
H6 H 0.767800 0.166461 0.104574 0.024 Uiso 1 1 calc R U . . .
C7 C 0.7135(2) 0.19677(18) 0.21113(18) 0.0164(6) Uani 1 1 d . . . . .
C8 C 0.6743(3) 0.1276(2) 0.2345(2) 0.0282(7) Uani 1 1 d . . . . .
C9 C 0.6420(4) 0.0680(3) 0.2426(3) 0.0462(10) Uani 1 1 d . U . . .
H9 H 0.616872 0.021435 0.248901 0.055 Uiso 1 1 calc R U . . .
C10 C 0.5611(2) 0.1644(2) 0.37531(19) 0.0201(6) Uani 1 1 d . . . . .
C11 C 0.3598(2) 0.32916(17) 0.35538(16) 0.0129(5) Uani 1 1 d . . . . .
C12 C 0.3470(2) 0.28022(19) 0.42737(17) 0.0174(6) Uani 1 1 d . . . . .
H12 H 0.403515 0.250707 0.456485 0.021 Uiso 1 1 calc R U . . .
C13 C 0.2515(2) 0.2747(2) 0.45636(19) 0.0214(6) Uani 1 1 d . . . . .
H13 H 0.243187 0.241034 0.505047 0.026 Uiso 1 1 calc R U . . .
C14 C 0.1687(2) 0.3180(2) 0.4148(2) 0.0224(6) Uani 1 1 d . . . . .
H14 H 0.103651 0.314106 0.434969 0.027 Uiso 1 1 calc R U . . .
C15 C 0.1804(2) 0.3673(2) 0.34337(19) 0.0192(6) Uani 1 1 d . . . . .
H15 H 0.123371 0.397041 0.314866 0.023 Uiso 1 1 calc R U . . .
C16 C 0.2750(2) 0.37303(19) 0.31377(17) 0.0163(6) Uani 1 1 d . . . . .
H16 H 0.282543 0.406835 0.265010 0.020 Uiso 1 1 calc R U . . .
C17 C 0.4871(2) 0.33747(18) 0.21551(16) 0.0145(5) Uani 1 1 d . . . . .
C18 C 0.4510(3) 0.2793(2) 0.19426(19) 0.0241(7) Uani 1 1 d . . . . .
H18 H 0.417284 0.247125 0.232121 0.029 Uiso 1 1 calc R U . . .
C19 C 0.4638(3) 0.2677(2) 0.1177(2) 0.0328(8) Uani 1 1 d . . . . .
H19 H 0.437750 0.228412 0.103651 0.039 Uiso 1 1 calc R U . . .
C20 C 0.5141(3) 0.3129(2) 0.06206(19) 0.0311(8) Uani 1 1 d . . . . .
H20 H 0.522690 0.304608 0.009993 0.037 Uiso 1 1 calc R U . . .
C21 C 0.5516(2) 0.3700(2) 0.08239(18) 0.0252(7) Uani 1 1 d . . . . .
H21 H 0.586763 0.400901 0.044465 0.030 Uiso 1 1 calc R U . . .
C22 C 0.5380(2) 0.3825(2) 0.15859(17) 0.0184(6) Uani 1 1 d . . . . .
H22 H 0.563784 0.422260 0.172182 0.022 Uiso 1 1 calc R U . . .
C23 C 0.4550(2) 0.45570(17) 0.32092(16) 0.0126(5) Uani 1 1 d . . . . .
C24 C 0.4807(2) 0.47781(18) 0.38432(16) 0.0143(5) Uani 1 1 d . . . . .
H24 H 0.518027 0.435319 0.422055 0.017 Uiso 1 1 calc R U . . .
C25 C 0.4519(2) 0.56250(19) 0.39290(17) 0.0177(6) Uani 1 1 d . . . . .
H25 H 0.469652 0.577314 0.436413 0.021 Uiso 1 1 calc R U . . .
C26 C 0.3976(2) 0.62470(19) 0.33803(18) 0.0188(6) Uani 1 1 d . . . . .
H26 H 0.378581 0.682171 0.343683 0.023 Uiso 1 1 calc R U . . .
C27 C 0.3709(2) 0.60294(19) 0.27469(18) 0.0201(6) Uani 1 1 d . . . . .
H27 H 0.333183 0.645588 0.237298 0.024 Uiso 1 1 calc R U . . .
C28 C 0.3993(2) 0.51908(19) 0.26593(17) 0.0170(6) Uani 1 1 d . . . . .
H28 H 0.380897 0.504533 0.222538 0.020 Uiso 1 1 calc R U . . .
C29 C 0.7503(2) 0.06133(18) 0.50682(16) 0.0152(6) Uani 1 1 d . . . . .
C30 C 0.6880(3) 0.0159(2) 0.49733(19) 0.0229(7) Uani 1 1 d . . . . .
H30 H 0.655621 0.029282 0.450952 0.027 Uiso 1 1 calc R U . . .
C31 C 0.6724(3) -0.0486(2) 0.5546(2) 0.0267(7) Uani 1 1 d . . . . .
H31 H 0.630325 -0.079484 0.546895 0.032 Uiso 1 1 calc R U . . .
C32 C 0.7180(3) -0.0682(2) 0.62294(19) 0.0259(7) Uani 1 1 d . . . . .
H32 H 0.707021 -0.112160 0.662221 0.031 Uiso 1 1 calc R U . . .
C33 C 0.7793(3) -0.0234(2) 0.63364(18) 0.0245(7) Uani 1 1 d . . . . .
H33 H 0.810229 -0.036517 0.680633 0.029 Uiso 1 1 calc R U . . .
C34 C 0.7964(2) 0.04125(19) 0.57573(17) 0.0191(6) Uani 1 1 d . . . . .
H34 H 0.839365 0.071399 0.583379 0.023 Uiso 1 1 calc R U . . .
C35 C 0.8592(2) 0.17960(18) 0.47022(16) 0.0147(5) Uani 1 1 d . . . . .
C36 C 0.8160(2) 0.23709(19) 0.52083(17) 0.0171(6) Uani 1 1 d . . . . .
H36 H 0.744674 0.260759 0.527146 0.020 Uiso 1 1 calc R U . . .
C37 C 0.8769(3) 0.2599(2) 0.56200(18) 0.0216(6) Uani 1 1 d . . . . .
H37 H 0.846986 0.297667 0.597435 0.026 Uiso 1 1 calc R U . . .
C38 C 0.9815(3) 0.2274(2) 0.55138(19) 0.0256(7) Uani 1 1 d . . . . .
H38 H 1.023070 0.243435 0.579106 0.031 Uiso 1 1 calc R U . . .
C39 C 1.0251(2) 0.1715(2) 0.5002(2) 0.0267(7) Uani 1 1 d . . . . .
H39 H 1.096609 0.150255 0.492094 0.032 Uiso 1 1 calc R U . . .
C40 C 0.9649(2) 0.1464(2) 0.46073(18) 0.0201(6) Uani 1 1 d . . . . .
H40 H 0.995286 0.106578 0.427158 0.024 Uiso 1 1 calc R U . . .
C41 C 0.8593(2) 0.08020(19) 0.35756(17) 0.0181(6) Uani 1 1 d . . . . .
C42 C 0.9127(2) 0.1211(2) 0.29890(18) 0.0200(6) Uani 1 1 d . . . . .
H42 H 0.906104 0.178568 0.297774 0.024 Uiso 1 1 calc R U . . .
C43 C 0.9753(3) 0.0792(2) 0.24228(19) 0.0283(8) Uani 1 1 d . . . . .
H43 H 1.011663 0.107815 0.203227 0.034 Uiso 1 1 calc R U . . .
C44 C 0.9847(3) -0.0041(2) 0.2427(2) 0.0402(10) Uani 1 1 d . . . . .
H44 H 1.026551 -0.032619 0.203416 0.048 Uiso 1 1 calc R U . . .
C45 C 0.9326(4) -0.0462(2) 0.3009(2) 0.0468(12) Uani 1 1 d . . . . .
H45 H 0.939822 -0.103766 0.301869 0.056 Uiso 1 1 calc R U . . .
C46 C 0.8700(3) -0.0039(2) 0.3576(2) 0.0343(9) Uani 1 1 d . . . . .
H46 H 0.834200 -0.032830 0.396900 0.041 Uiso 1 1 calc R U . . .
C47 C 0.8024(2) 0.47212(18) 0.37376(16) 0.0131(5) Uani 1 1 d . . . . .
C48 C 0.7149(2) 0.5340(2) 0.39545(18) 0.0181(6) Uani 1 1 d . . . . .
H48 H 0.663483 0.560520 0.360958 0.022 Uiso 1 1 calc R U . . .
C49 C 0.7035(3) 0.5565(2) 0.46776(19) 0.0230(7) Uani 1 1 d . . . . .
H49 H 0.643781 0.597806 0.483246 0.028 Uiso 1 1 calc R U . . .
C50 C 0.7794(3) 0.5186(2) 0.51720(18) 0.0241(7) Uani 1 1 d . . . . .
H50 H 0.771118 0.533744 0.566814 0.029 Uiso 1 1 calc R U . . .
C51 C 0.8675(3) 0.4588(2) 0.49506(18) 0.0227(6) Uani 1 1 d . . . . .
H51 H 0.919903 0.434177 0.528918 0.027 Uiso 1 1 calc R U . . .
C52 C 0.8791(2) 0.43496(19) 0.42289(17) 0.0182(6) Uani 1 1 d . . . . .
H52 H 0.938972 0.393643 0.407571 0.022 Uiso 1 1 calc R U . . .
C53 C 0.9391(2) 0.39031(18) 0.24896(16) 0.0132(5) Uani 1 1 d . . . . .
C54 C 0.9910(2) 0.4264(2) 0.18575(17) 0.0189(6) Uani 1 1 d . . . . .
H54 H 0.961682 0.482768 0.161395 0.023 Uiso 1 1 calc R U . . .
C55 C 1.0859(3) 0.3793(2) 0.15867(19) 0.0277(7) Uani 1 1 d . . . . .
H55 H 1.121712 0.403883 0.115922 0.033 Uiso 1 1 calc R U . . .
C56 C 1.1288(3) 0.2970(2) 0.1933(2) 0.0289(7) Uani 1 1 d . . . . .
H56 H 1.192855 0.264775 0.173162 0.035 Uiso 1 1 calc R U . . .
C57 C 1.0788(2) 0.2610(2) 0.2573(2) 0.0235(7) Uani 1 1 d . . . . .
H57 H 1.109071 0.204793 0.281636 0.028 Uiso 1 1 calc R U . . .
C58 C 0.9846(2) 0.30765(19) 0.28559(17) 0.0170(6) Uani 1 1 d . . . . .
H58 H 0.950640 0.283576 0.329908 0.020 Uiso 1 1 calc R U . . .
C59 C 0.7485(2) 0.53340(18) 0.21847(16) 0.0133(5) Uani 1 1 d . . . . .
C60 C 0.6521(2) 0.54343(19) 0.19971(17) 0.0177(6) Uani 1 1 d . . . . .
H60 H 0.623768 0.498513 0.215476 0.021 Uiso 1 1 calc R U . . .
C61 C 0.5972(2) 0.6191(2) 0.15791(19) 0.0233(7) Uani 1 1 d . . . . .
H61 H 0.531410 0.625888 0.144941 0.028 Uiso 1 1 calc R U . . .
C62 C 0.6384(3) 0.6844(2) 0.13528(19) 0.0231(7) Uani 1 1 d . . . . .
H62 H 0.601199 0.735771 0.105981 0.028 Uiso 1 1 calc R U . . .
C63 C 0.7339(3) 0.6753(2) 0.15513(18) 0.0220(6) Uani 1 1 d . . . . .
H63 H 0.761308 0.720845 0.139823 0.026 Uiso 1 1 calc R U . . .
C64 C 0.7895(2) 0.60043(19) 0.19709(17) 0.0180(6) Uani 1 1 d . . . . .
H64 H 0.854485 0.594533 0.211182 0.022 Uiso 1 1 calc R U . . .
C65 C 0.8575(2) 0.3759(2) -0.08094(16) 0.0176(6) Uani 1 1 d . . . . .
C66 C 0.7624(3) 0.4282(2) -0.1031(2) 0.0259(7) Uani 1 1 d . . . . .
H66 H 0.732340 0.412558 -0.139906 0.031 Uiso 1 1 calc R U . . .
C67 C 0.7093(3) 0.5023(2) -0.0741(2) 0.0298(7) Uani 1 1 d . . . . .
H67 H 0.645534 0.535802 -0.091942 0.036 Uiso 1 1 calc R U . . .
C68 C 0.7491(3) 0.5268(2) -0.01970(19) 0.0264(7) Uani 1 1 d . . . . .
H68 H 0.712605 0.576076 0.001410 0.032 Uiso 1 1 calc R U . . .
C69 C 0.8430(3) 0.4780(2) 0.00335(19) 0.0280(7) Uani 1 1 d . . . . .
H69 H 0.872004 0.494314 0.040276 0.034 Uiso 1 1 calc R U . . .
C70 C 0.8962(3) 0.4047(2) -0.02694(19) 0.0236(7) Uani 1 1 d . . . . .
H70 H 0.961160 0.373102 -0.010349 0.028 Uiso 1 1 calc R U . . .
C71 C 0.9845(2) 0.31540(19) -0.19873(16) 0.0167(6) Uani 1 1 d . . . . .
C72 C 0.9518(2) 0.3923(2) -0.24915(18) 0.0195(6) Uani 1 1 d . . . . .
H72 H 0.891588 0.433647 -0.234387 0.023 Uiso 1 1 calc R U . . .
C73 C 1.0042(2) 0.4103(2) -0.32004(17) 0.0202(6) Uani 1 1 d . . . . .
H73 H 0.979314 0.463131 -0.352413 0.024 Uiso 1 1 calc R U . . .
C74 C 1.0923(2) 0.3517(2) -0.34355(17) 0.0213(6) Uani 1 1 d . . . . .
H74 H 1.128066 0.363720 -0.391888 0.026 Uiso 1 1 calc R U . . .
C75 C 1.1275(2) 0.2751(2) -0.29532(19) 0.0217(6) Uani 1 1 d . . . . .
H75 H 1.188252 0.234454 -0.310263 0.026 Uiso 1 1 calc R U . . .
C76 C 1.0739(2) 0.2578(2) -0.22494(18) 0.0196(6) Uani 1 1 d . . . . .
H76 H 1.098955 0.204548 -0.193246 0.024 Uiso 1 1 calc R U . . .
C77 C 0.9892(2) 0.2187(2) -0.05674(17) 0.0206(6) Uani 1 1 d . . . . .
C78 C 0.9707(3) 0.1433(2) -0.02030(18) 0.0247(7) Uani 1 1 d . . . . .
H78 H 0.915585 0.130395 -0.034506 0.030 Uiso 1 1 calc R U . . .
C79 C 1.0299(3) 0.0863(2) 0.0360(2) 0.0331(8) Uani 1 1 d . . . . .
H79 H 1.014923 0.035856 0.059272 0.040 Uiso 1 1 calc R U . . .
C80 C 1.1107(3) 0.1036(3) 0.0580(2) 0.0369(9) Uani 1 1 d . . . . .
H80 H 1.150516 0.065697 0.096982 0.044 Uiso 1 1 calc R U . . .
C81 C 1.1328(3) 0.1764(3) 0.0227(2) 0.0346(9) Uani 1 1 d . . . . .
H81 H 1.188307 0.188580 0.037083 0.041 Uiso 1 1 calc R U . . .
C82 C 1.0737(3) 0.2320(2) -0.0337(2) 0.0278(7) Uani 1 1 d . . . . .
H82 H 1.091036 0.281206 -0.057947 0.033 Uiso 1 1 calc R U . . .
C83 C 0.8339(2) 0.25061(19) -0.14233(17) 0.0176(6) Uani 1 1 d . . . . .
C84 C 0.7485(2) 0.2434(2) -0.09297(18) 0.0214(6) Uani 1 1 d . . . . .
H84 H 0.735931 0.264896 -0.046069 0.026 Uiso 1 1 calc R U . . .
C85 C 0.6815(3) 0.2060(2) -0.1098(2) 0.0251(7) Uani 1 1 d . . . . .
H85 H 0.624458 0.202756 -0.074869 0.030 Uiso 1 1 calc R U . . .
C86 C 0.6979(3) 0.1733(2) -0.1779(2) 0.0260(7) Uani 1 1 d . . . . .
H86 H 0.652806 0.147203 -0.189550 0.031 Uiso 1 1 calc R U . . .
C87 C 0.7809(3) 0.1796(2) -0.2282(2) 0.0251(7) Uani 1 1 d . . . . .
H87 H 0.792710 0.158002 -0.275091 0.030 Uiso 1 1 calc R U . . .
C88 C 0.8474(2) 0.21734(19) -0.21063(18) 0.0199(6) Uani 1 1 d . . . . .
H88 H 0.903881 0.220731 -0.246144 0.024 Uiso 1 1 calc R U . . .
B1 B 0.9166(3) 0.2902(2) -0.11920(19) 0.0168(6) Uani 1 1 d . . . . .

loop_
_atom_site_aniso_label
_atom_site_aniso_U_11
_atom_site_aniso_U_22
_atom_site_aniso_U_33
_atom_site_aniso_U_23
_atom_site_aniso_U_13
_atom_site_aniso_U_12
Os1 0.00915(7) 0.00909(7) 0.00842(7) 0.00368(5) -0.00004(4) -0.00511(5)
Cl1 0.0146(3) 0.0174(3) 0.0103(3) 0.0027(2) 0.0011(2) -0.0065(2)
Cl1S 0.0708(7) 0.0239(4) 0.0308(4) 0.0028(3) -0.0204(4) -0.0080(4)
Cl2S 0.0434(5) 0.0251(4) 0.0370(5) -0.0030(3) -0.0045(4) -0.0088(4)
Cl3S 0.0491(5) 0.0408(5) 0.0320(5) -0.0075(4) -0.0057(4) -0.0121(4)
Cl4S 0.0795(9) 0.0663(8) 0.0359(6) -0.0104(5) 0.0141(6) -0.0133(7)
Cl5S 0.0505(5) 0.0375(5) 0.0325(4) 0.0016(4) -0.0099(4) -0.0222(4)
Cl6S 0.0713(8) 0.0710(8) 0.0404(5) -0.0227(5) 0.0124(5) -0.0460(7)
P1 0.0110(3) 0.0112(3) 0.0095(3) 0.0027(2) -0.0006(2) -0.0055(3)
P2 0.0124(3) 0.0108(3) 0.0098(3) 0.0038(2) -0.0003(2) -0.0045(3)
P3 0.0111(3) 0.0122(3) 0.0082(3) 0.0026(2) -0.0003(2) -0.0071(3)
O1 0.0312(13) 0.0250(12) 0.0351(14) -0.0027(10) 0.0025(11) -0.0097(11)
N1 0.0109(11) 0.0103(11) 0.0124(11) 0.0003(9) -0.0007(9) -0.0031(9)
C1 0.0106(12) 0.0104(12) 0.0104(12) 0.0029(10) -0.0027(10) -0.0053(10)
C1S 0.041(2) 0.0277(18) 0.0219(17) 0.0020(14) -0.0051(15) -0.0048(16)
C2 0.0109(12) 0.0103(12) 0.0115(12) 0.0026(10) -0.0013(10) -0.0067(10)
C2S 0.068(3) 0.056(3) 0.033(2) -0.011(2) 0.010(2) -0.007(2)
C3 0.0110(12) 0.0127(13) 0.0100(12) 0.0022(10) -0.0002(10) -0.0064(10)
C3S 0.038(2) 0.0329(19) 0.0280(18) 0.0048(15) -0.0049(15) -0.0124(16)
C4 0.0169(14) 0.0237(15) 0.0132(13) 0.0012(11) -0.0009(11) -0.0122(12)
C5 0.0210(15) 0.0328(17) 0.0111(13) -0.0037(12) 0.0027(11) -0.0107(13)
C6 0.0229(15) 0.0214(15) 0.0169(14) -0.0070(12) -0.0038(12) -0.0039(12)
C7 0.0184(14) 0.0124(13) 0.0195(14) -0.0012(11) -0.0049(11) -0.0057(11)
C8 0.040(2) 0.0238(17) 0.0230(16) 0.0003(13) -0.0033(14) -0.0145(15)
C9 0.0544(17) 0.0290(15) 0.0497(17) -0.0065(13) 0.0302(14) -0.0203(13)
C10 0.0172(14) 0.0182(15) 0.0265(16) -0.0014(12) -0.0046(12) -0.0077(12)
C11 0.0105(12) 0.0137(13) 0.0153(13) -0.0008(11) -0.0006(10) -0.0059(10)
C12 0.0139(13) 0.0173(14) 0.0183(14) 0.0030(11) -0.0019(11) -0.0044(11)
C13 0.0189(15) 0.0219(15) 0.0220(15) 0.0047(12) 0.0006(12) -0.0105(12)
C14 0.0134(14) 0.0245(16) 0.0295(17) -0.0001(13) 0.0017(12) -0.0102(12)
C15 0.0137(14) 0.0201(15) 0.0247(15) -0.0013(12) -0.0066(12) -0.0058(11)
C16 0.0172(14) 0.0168(14) 0.0160(14) 0.0001(11) -0.0041(11) -0.0072(11)
C17 0.0138(13) 0.0166(14) 0.0104(13) 0.0013(10) -0.0021(10) -0.0029(11)
C18 0.0300(17) 0.0233(16) 0.0210(16) -0.0048(13) -0.0006(13) -0.0110(14)
C19 0.041(2) 0.035(2) 0.0281(18) -0.0154(15) -0.0048(15) -0.0131(16)
C20 0.0327(19) 0.040(2) 0.0152(15) -0.0100(14) -0.0032(13) -0.0004(16)
C21 0.0203(15) 0.0317(18) 0.0150(15) 0.0030(13) 0.0005(12) -0.0014(13)
C22 0.0158(14) 0.0232(15) 0.0131(13) 0.0045(11) -0.0015(11) -0.0062(12)
C23 0.0114(12) 0.0111(13) 0.0136(13) 0.0026(10) 0.0002(10) -0.0047(10)
C24 0.0128(13) 0.0161(14) 0.0115(13) 0.0033(10) -0.0011(10) -0.0042(11)
C25 0.0171(14) 0.0205(15) 0.0159(14) -0.0037(12) -0.0007(11) -0.0063(12)
C26 0.0191(14) 0.0136(14) 0.0230(15) -0.0021(12) -0.0002(12) -0.0053(11)
C27 0.0205(15) 0.0152(14) 0.0217(15) 0.0045(12) -0.0071(12) -0.0042(12)
C28 0.0199(14) 0.0161(14) 0.0154(14) 0.0026(11) -0.0069(11) -0.0067(11)
C29 0.0168(13) 0.0115(13) 0.0135(13) 0.0034(10) 0.0010(11) -0.0035(11)
C30 0.0289(17) 0.0191(15) 0.0205(15) 0.0064(12) -0.0070(13) -0.0109(13)
C31 0.0312(18) 0.0215(16) 0.0294(17) 0.0032(13) -0.0019(14) -0.0157(14)
C32 0.0328(18) 0.0200(16) 0.0198(15) 0.0089(12) 0.0038(13) -0.0114(14)
C33 0.0302(17) 0.0234(16) 0.0149(14) 0.0065(12) -0.0025(13) -0.0072(13)
C34 0.0205(15) 0.0187(15) 0.0148(14) 0.0043(11) -0.0018(11) -0.0058(12)
C35 0.0147(13) 0.0155(13) 0.0129(13) 0.0078(10) -0.0042(10) -0.0082(11)
C36 0.0179(14) 0.0170(14) 0.0151(14) 0.0046(11) -0.0035(11) -0.0072(11)
C37 0.0268(16) 0.0226(15) 0.0162(14) 0.0050(12) -0.0056(12) -0.0121(13)
C38 0.0265(17) 0.0324(18) 0.0210(16) 0.0087(13) -0.0122(13) -0.0171(14)
C39 0.0146(14) 0.0353(19) 0.0258(17) 0.0111(14) -0.0055(12) -0.0102(13)
C40 0.0162(14) 0.0228(15) 0.0163(14) 0.0065(12) -0.0020(11) -0.0052(12)
C41 0.0193(14) 0.0165(14) 0.0117(13) 0.0023(11) -0.0012(11) 0.0007(11)
C42 0.0143(14) 0.0232(15) 0.0160(14) 0.0018(12) -0.0007(11) -0.0006(12)
C43 0.0220(16) 0.0342(19) 0.0154(15) 0.0037(13) 0.0013(12) 0.0033(14)
C44 0.053(2) 0.0288(19) 0.0164(16) 0.0005(14) 0.0040(16) 0.0121(17)
C45 0.079(3) 0.0149(17) 0.0265(19) -0.0007(14) 0.011(2) 0.0043(18)
C46 0.056(2) 0.0162(16) 0.0205(16) 0.0020(13) 0.0080(16) -0.0058(16)
C47 0.0161(13) 0.0152(13) 0.0110(12) 0.0007(10) 0.0004(10) -0.0112(11)
C48 0.0152(14) 0.0223(15) 0.0191(14) -0.0040(12) -0.0008(11) -0.0087(12)
C49 0.0230(16) 0.0277(17) 0.0218(16) -0.0093(13) 0.0056(12) -0.0126(13)
C50 0.0335(18) 0.0298(17) 0.0144(14) -0.0058(13) 0.0029(13) -0.0179(14)
C51 0.0310(17) 0.0234(16) 0.0155(14) 0.0014(12) -0.0070(13) -0.0115(13)
C52 0.0212(15) 0.0174(14) 0.0161(14) 0.0012(11) -0.0037(12) -0.0075(12)
C53 0.0111(12) 0.0190(14) 0.0110(12) -0.0011(11) -0.0008(10) -0.0078(11)
C54 0.0189(14) 0.0243(15) 0.0131(13) 0.0011(12) -0.0003(11) -0.0094(12)
C55 0.0206(16) 0.045(2) 0.0181(15) -0.0018(14) 0.0058(12) -0.0159(15)
C56 0.0153(15) 0.042(2) 0.0285(17) -0.0138(15) 0.0050(13) -0.0060(14)
C57 0.0184(15) 0.0211(16) 0.0300(17) -0.0044(13) -0.0036(13) -0.0041(12)
C58 0.0148(14) 0.0188(14) 0.0182(14) 0.0001(11) -0.0013(11) -0.0084(11)
C59 0.0168(13) 0.0131(13) 0.0098(12) 0.0015(10) -0.0007(10) -0.0066(11)
C60 0.0202(15) 0.0177(14) 0.0167(14) 0.0044(11) -0.0039(11) -0.0115(12)
C61 0.0208(15) 0.0245(16) 0.0229(16) 0.0041(13) -0.0070(12) -0.0077(13)
C62 0.0274(17) 0.0169(15) 0.0199(15) 0.0050(12) -0.0046(13) -0.0036(13)
C63 0.0294(17) 0.0161(15) 0.0215(15) 0.0033(12) -0.0009(13) -0.0128(13)
C64 0.0205(15) 0.0165(14) 0.0179(14) 0.0015(11) -0.0016(11) -0.0097(12)
C65 0.0207(15) 0.0221(15) 0.0095(13) 0.0040(11) 0.0003(11) -0.0106(12)
C66 0.0207(16) 0.0295(18) 0.0275(17) -0.0080(14) -0.0052(13) -0.0043(13)
C67 0.0211(16) 0.0307(18) 0.0352(19) -0.0074(15) -0.0004(14) -0.0045(14)
C68 0.0350(18) 0.0231(16) 0.0182(15) -0.0024(13) 0.0081(13) -0.0099(14)
C69 0.047(2) 0.0230(16) 0.0167(15) 0.0014(13) -0.0078(14) -0.0152(15)
C70 0.0272(17) 0.0239(16) 0.0191(15) 0.0048(12) -0.0085(13) -0.0095(13)
C71 0.0179(14) 0.0210(15) 0.0122(13) 0.0004(11) -0.0034(11) -0.0085(12)
C72 0.0193(14) 0.0229(15) 0.0159(14) 0.0001(12) -0.0020(12) -0.0076(12)
C73 0.0254(16) 0.0237(16) 0.0135(14) 0.0028(12) -0.0040(12) -0.0127(13)
C74 0.0248(16) 0.0303(17) 0.0134(14) -0.0020(12) 0.0017(12) -0.0172(13)
C75 0.0200(15) 0.0265(16) 0.0208(15) -0.0065(13) 0.0014(12) -0.0098(13)
C76 0.0228(15) 0.0193(15) 0.0166(14) 0.0021(12) -0.0037(12) -0.0086(12)
C77 0.0190(15) 0.0262(16) 0.0112(13) -0.0006(12) 0.0004(11) -0.0020(12)
C78 0.0253(16) 0.0259(17) 0.0151(14) 0.0020(13) 0.0004(12) -0.0017(13)
C79 0.036(2) 0.0331(19) 0.0165(16) 0.0065(14) 0.0022(14) -0.0006(16)
C80 0.0306(19) 0.048(2) 0.0131(15) 0.0027(15) -0.0035(14) 0.0087(17)
C81 0.0218(17) 0.053(2) 0.0204(17) -0.0070(16) -0.0050(13) 0.0013(16)
C82 0.0216(16) 0.0351(19) 0.0201(16) -0.0016(14) -0.0015(13) -0.0019(14)
C83 0.0191(14) 0.0156(14) 0.0139(13) 0.0051(11) -0.0046(11) -0.0029(11)
C84 0.0226(15) 0.0256(16) 0.0136(14) 0.0033(12) -0.0025(12) -0.0079(13)
C85 0.0238(16) 0.0242(16) 0.0242(16) 0.0065(13) -0.0010(13) -0.0099(13)
C86 0.0286(17) 0.0195(16) 0.0319(18) 0.0028(13) -0.0096(14) -0.0114(13)
C87 0.0292(17) 0.0190(15) 0.0254(16) -0.0035(13) -0.0057(13) -0.0037(13)
C88 0.0192(14) 0.0178(14) 0.0182(14) 0.0008(12) -0.0014(12) -0.0023(12)
B1 0.0180(16) 0.0185(16) 0.0120(14) 0.0032(12) -0.0029(12) -0.0058(13)

loop_
_atom_type_symbol
_atom_type_description
_atom_type_scat_dispersion_real
_atom_type_scat_dispersion_imag
_atom_type_scat_source
C C 0.0181 0.0091 'International Tables Vol C Tables 4.2.6.8 and 6.1.1.4'
H H 0.0000 0.0000 'International Tables Vol C Tables 4.2.6.8 and 6.1.1.4'
B B 0.0090 0.0039 'International Tables Vol C Tables 4.2.6.8 and 6.1.1.4'
Cl Cl 0.3639 0.7018 'International Tables Vol C Tables 4.2.6.8 and 6.1.1.4'
N N 0.0311 0.0180 'International Tables Vol C Tables 4.2.6.8 and 6.1.1.4'
O O 0.0492 0.0322 'International Tables Vol C Tables 4.2.6.8 and 6.1.1.4'
Os Os -4.9801 6.2216 'International Tables Vol C Tables 4.2.6.8 and 6.1.1.4'
P P 0.2955 0.4335 'International Tables Vol C Tables 4.2.6.8 and 6.1.1.4'

loop_
_geom_angle_atom_site_label_1
_geom_angle_atom_site_label_2
_geom_angle_atom_site_label_3
_geom_angle
_geom_angle_site_symmetry_1
_geom_angle_site_symmetry_3
_geom_angle_publ_flag
P1 Os1 Cl1 92.63(2) . . ?
P1 Os1 P2 176.82(2) . . ?
P2 Os1 Cl1 87.78(2) . . ?
N1 Os1 Cl1 166.26(7) . . ?
N1 Os1 P1 88.68(6) . . ?
N1 Os1 P2 91.67(6) . . ?
C1 Os1 Cl1 89.31(8) . . ?
C1 Os1 P1 92.21(7) . . ?
C1 Os1 P2 90.95(7) . . ?
C1 Os1 N1 76.96(10) . . ?
C10 Os1 Cl1 91.50(10) . . ?
C10 Os1 P1 84.07(9) . . ?
C10 Os1 P2 92.77(9) . . ?
C10 Os1 N1 102.24(12) . . ?
C10 Os1 C1 176.22(11) . . ?
C11 P1 Os1 118.01(9) . . ?
C17 P1 Os1 110.23(9) . . ?
C17 P1 C11 102.15(13) . . ?
C17 P1 C23 105.69(13) . . ?
C23 P1 Os1 118.53(9) . . ?
C23 P1 C11 100.33(13) . . ?
C29 P2 Os1 116.82(10) . . ?
C35 P2 Os1 117.08(10) . . ?
C35 P2 C29 101.05(13) . . ?
C35 P2 C41 103.52(14) . . ?
C41 P2 Os1 113.12(9) . . ?
C41 P2 C29 103.33(14) . . ?
C2 P3 C53 107.24(13) . . ?
C2 P3 C59 112.04(13) . . ?
C47 P3 C2 107.91(13) . . ?
C47 P3 C53 111.48(13) . . ?
C47 P3 C59 105.40(13) . . ?
C59 P3 C53 112.73(13) . . ?
C3 N1 Os1 116.57(18) . . ?
C7 N1 Os1 126.53(19) . . ?
C7 N1 C3 116.9(2) . . ?
Os1 C1 H1 121.2 . . ?
C2 C1 Os1 117.6(2) . . ?
C2 C1 H1 121.2 . . ?
Cl1S C1S Cl2S 111.2(2) . . ?
Cl1S C1S H1SA 109.4 . . ?
Cl1S C1S H1SB 109.4 . . ?
Cl2S C1S H1SA 109.4 . . ?
Cl2S C1S H1SB 109.4 . . ?
H1SA C1S H1SB 108.0 . . ?
C1 C2 P3 122.5(2) . . ?
C1 C2 C3 115.7(2) . . ?
C3 C2 P3 121.6(2) . . ?
Cl3S C2S H2SA 109.5 . . ?
Cl3S C2S H2SB 109.5 . . ?
Cl4S C2S Cl3S 110.7(3) . . ?
Cl4S C2S H2SA 109.5 . . ?
Cl4S C2S H2SB 109.5 . . ?
H2SA C2S H2SB 108.1 . . ?
N1 C3 C2 112.9(2) . . ?
N1 C3 C4 121.7(3) . . ?
C4 C3 C2 125.5(2) . . ?
Cl5S C3S H3SA 109.4 . . ?
Cl5S C3S H3SB 109.4 . . ?
Cl6S C3S Cl5S 111.3(2) . . ?
Cl6S C3S H3SA 109.4 . . ?
Cl6S C3S H3SB 109.4 . . ?
H3SA C3S H3SB 108.0 . . ?
C3 C4 H4 119.6 . . ?
C5 C4 C3 120.8(3) . . ?
C5 C4 H4 119.6 . . ?
C4 C5 H5 120.9 . . ?
C6 C5 C4 118.1(3) . . ?
C6 C5 H5 120.9 . . ?
C5 C6 H6 120.0 . . ?
C5 C6 C7 119.9(3) . . ?
C7 C6 H6 120.0 . . ?
N1 C7 C6 122.6(3) . . ?
N1 C7 C8 119.9(3) . . ?
C6 C7 C8 117.4(3) . . ?
C9 C8 C7 170.1(4) . . ?
C8 C9 H9 180.0 . . ?
O1 C10 Os1 173.9(3) . . ?
C12 C11 P1 121.7(2) . . ?
C12 C11 C16 119.0(3) . . ?
C16 C11 P1 119.2(2) . . ?
C11 C12 H12 120.0 . . ?
C13 C12 C11 120.1(3) . . ?
C13 C12 H12 120.0 . . ?
C12 C13 H13 119.8 . . ?
C14 C13 C12 120.4(3) . . ?
C14 C13 H13 119.8 . . ?
C13 C14 H14 120.0 . . ?
C13 C14 C15 120.0(3) . . ?
C15 C14 H14 120.0 . . ?
C14 C15 H15 119.9 . . ?
C16 C15 C14 120.2(3) . . ?
C16 C15 H15 119.9 . . ?
C11 C16 H16 119.8 . . ?
C15 C16 C11 120.4(3) . . ?
C15 C16 H16 119.8 . . ?
C18 C17 P1 120.0(2) . . ?
C18 C17 C22 118.3(3) . . ?
C22 C17 P1 121.2(2) . . ?
C17 C18 H18 119.8 . . ?
C17 C18 C19 120.3(3) . . ?
C19 C18 H18 119.8 . . ?
C18 C19 H19 119.7 . . ?
C20 C19 C18 120.7(3) . . ?
C20 C19 H19 119.7 . . ?
C19 C20 H20 120.1 . . ?
C21 C20 C19 119.7(3) . . ?
C21 C20 H20 120.1 . . ?
C20 C21 H21 120.1 . . ?
C20 C21 C22 119.9(3) . . ?
C22 C21 H21 120.1 . . ?
C17 C22 H22 119.4 . . ?
C21 C22 C17 121.1(3) . . ?
C21 C22 H22 119.4 . . ?
C24 C23 P1 118.6(2) . . ?
C24 C23 C28 119.2(3) . . ?
C28 C23 P1 121.8(2) . . ?
C23 C24 H24 119.9 . . ?
C23 C24 C25 120.3(3) . . ?
C25 C24 H24 119.9 . . ?
C24 C25 H25 120.0 . . ?
C26 C25 C24 120.1(3) . . ?
C26 C25 H25 120.0 . . ?
C25 C26 H26 120.0 . . ?
C25 C26 C27 119.9(3) . . ?
C27 C26 H26 120.0 . . ?
C26 C27 H27 119.9 . . ?
C28 C27 C26 120.2(3) . . ?
C28 C27 H27 119.9 . . ?
C23 C28 H28 119.9 . . ?
C27 C28 C23 120.3(3) . . ?
C27 C28 H28 119.9 . . ?
C30 C29 P2 119.6(2) . . ?
C30 C29 C34 118.6(3) . . ?
C34 C29 P2 121.7(2) . . ?
C29 C30 H30 119.5 . . ?
C31 C30 C29 121.0(3) . . ?
C31 C30 H30 119.5 . . ?
C30 C31 H31 119.9 . . ?
C32 C31 C30 120.2(3) . . ?
C32 C31 H31 119.9 . . ?
C31 C32 H32 120.2 . . ?
C33 C32 C31 119.6(3) . . ?
C33 C32 H32 120.2 . . ?
C32 C33 H33 119.7 . . ?
C32 C33 C34 120.6(3) . . ?
C34 C33 H33 119.7 . . ?
C29 C34 C33 120.0(3) . . ?
C29 C34 H34 120.0 . . ?
C33 C34 H34 120.0 . . ?
C36 C35 P2 118.1(2) . . ?
C36 C35 C40 118.9(3) . . ?
C40 C35 P2 122.6(2) . . ?
C35 C36 H36 119.8 . . ?
C37 C36 C35 120.4(3) . . ?
C37 C36 H36 119.8 . . ?
C36 C37 H37 119.9 . . ?
C38 C37 C36 120.1(3) . . ?
C38 C37 H37 119.9 . . ?
C37 C38 H38 120.1 . . ?
C39 C38 C37 119.8(3) . . ?
C39 C38 H38 120.1 . . ?
C38 C39 H39 119.8 . . ?
C40 C39 C38 120.4(3) . . ?
C40 C39 H39 119.8 . . ?
C35 C40 H40 119.9 . . ?
C39 C40 C35 120.3(3) . . ?
C39 C40 H40 119.9 . . ?
C42 C41 P2 117.9(2) . . ?
C46 C41 P2 123.9(3) . . ?
C46 C41 C42 118.2(3) . . ?
C41 C42 H42 119.4 . . ?
C43 C42 C41 121.2(3) . . ?
C43 C42 H42 119.4 . . ?
C42 C43 H43 120.0 . . ?
C44 C43 C42 120.0(3) . . ?
C44 C43 H43 120.0 . . ?
C43 C44 H44 120.2 . . ?
C43 C44 C45 119.7(3) . . ?
C45 C44 H44 120.2 . . ?
C44 C45 H45 120.0 . . ?
C44 C45 C46 120.1(4) . . ?
C46 C45 H45 120.0 . . ?
C41 C46 C45 120.8(3) . . ?
C41 C46 H46 119.6 . . ?
C45 C46 H46 119.6 . . ?
C48 C47 P3 118.1(2) . . ?
C52 C47 P3 121.3(2) . . ?
C52 C47 C48 120.5(3) . . ?
C47 C48 H48 120.2 . . ?
C49 C48 C47 119.6(3) . . ?
C49 C48 H48 120.2 . . ?
C48 C49 H49 120.1 . . ?
C50 C49 C48 119.9(3) . . ?
C50 C49 H49 120.1 . . ?
C49 C50 H50 119.7 . . ?
C49 C50 C51 120.7(3) . . ?
C51 C50 H50 119.7 . . ?
C50 C51 H51 120.1 . . ?
C50 C51 C52 119.9(3) . . ?
C52 C51 H51 120.1 . . ?
C47 C52 C51 119.4(3) . . ?
C47 C52 H52 120.3 . . ?
C51 C52 H52 120.3 . . ?
C54 C53 P3 124.1(2) . . ?
C54 C53 C58 119.5(3) . . ?
C58 C53 P3 116.1(2) . . ?
C53 C54 H54 120.2 . . ?
C55 C54 C53 119.6(3) . . ?
C55 C54 H54 120.2 . . ?
C54 C55 H55 119.7 . . ?
C56 C55 C54 120.6(3) . . ?
C56 C55 H55 119.7 . . ?
C55 C56 H56 119.9 . . ?
C55 C56 C57 120.3(3) . . ?
C57 C56 H56 119.9 . . ?
C56 C57 H57 120.2 . . ?
C58 C57 C56 119.7(3) . . ?
C58 C57 H57 120.2 . . ?
C53 C58 H58 119.9 . . ?
C57 C58 C53 120.2(3) . . ?
C57 C58 H58 119.9 . . ?
C60 C59 P3 118.1(2) . . ?
C60 C59 C64 120.1(3) . . ?
C64 C59 P3 121.1(2) . . ?
C59 C60 H60 120.0 . . ?
C61 C60 C59 120.1(3) . . ?
C61 C60 H60 120.0 . . ?
C60 C61 H61 120.0 . . ?
C62 C61 C60 119.9(3) . . ?
C62 C61 H61 120.0 . . ?
C61 C62 H62 119.8 . . ?
C61 C62 C63 120.3(3) . . ?
C63 C62 H62 119.8 . . ?
C62 C63 H63 119.7 . . ?
C64 C63 C62 120.5(3) . . ?
C64 C63 H63 119.7 . . ?
C59 C64 H64 120.5 . . ?
C63 C64 C59 119.1(3) . . ?
C63 C64 H64 120.5 . . ?
C66 C65 C70 114.1(3) . . ?
C66 C65 B1 120.7(3) . . ?
C70 C65 B1 125.2(3) . . ?
C65 C66 H66 118.2 . . ?
C67 C66 C65 123.5(3) . . ?
C67 C66 H66 118.2 . . ?
C66 C67 H67 119.9 . . ?
C68 C67 C66 120.3(3) . . ?
C68 C67 H67 119.9 . . ?
C67 C68 H68 120.8 . . ?
C67 C68 C69 118.4(3) . . ?
C69 C68 H68 120.8 . . ?
C68 C69 H69 119.6 . . ?
C68 C69 C70 120.8(3) . . ?
C70 C69 H69 119.6 . . ?
C65 C70 H70 118.6 . . ?
C69 C70 C65 122.8(3) . . ?
C69 C70 H70 118.6 . . ?
C72 C71 B1 122.5(3) . . ?
C76 C71 C72 115.1(3) . . ?
C76 C71 B1 122.0(3) . . ?
C71 C72 H72 118.7 . . ?
C73 C72 C71 122.6(3) . . ?
C73 C72 H72 118.7 . . ?
C72 C73 H73 119.8 . . ?
C74 C73 C72 120.4(3) . . ?
C74 C73 H73 119.8 . . ?
C73 C74 H74 120.6 . . ?
C73 C74 C75 118.9(3) . . ?
C75 C74 H74 120.6 . . ?
C74 C75 H75 120.0 . . ?
C74 C75 C76 120.1(3) . . ?
C76 C75 H75 120.0 . . ?
C71 C76 H76 118.5 . . ?
C75 C76 C71 123.0(3) . . ?
C75 C76 H76 118.5 . . ?
C78 C77 C82 115.1(3) . . ?
C78 C77 B1 124.0(3) . . ?
C82 C77 B1 120.9(3) . . ?
C77 C78 H78 118.7 . . ?
C79 C78 C77 122.7(3) . . ?
C79 C78 H78 118.7 . . ?
C78 C79 H79 120.1 . . ?
C80 C79 C78 119.9(4) . . ?
C80 C79 H79 120.1 . . ?
C79 C80 H80 120.3 . . ?
C81 C80 C79 119.4(3) . . ?
C81 C80 H80 120.3 . . ?
C80 C81 H81 120.0 . . ?
C80 C81 C82 120.0(4) . . ?
C82 C81 H81 120.0 . . ?
C77 C82 H82 118.5 . . ?
C81 C82 C77 122.9(4) . . ?
C81 C82 H82 118.5 . . ?
C84 C83 C88 115.3(3) . . ?
C84 C83 B1 122.3(3) . . ?
C88 C83 B1 122.4(3) . . ?
C83 C84 H84 118.6 . . ?
C85 C84 C83 122.8(3) . . ?
C85 C84 H84 118.6 . . ?
C84 C85 H85 119.9 . . ?
C84 C85 C86 120.2(3) . . ?
C86 C85 H85 119.9 . . ?
C85 C86 H86 120.6 . . ?
C87 C86 C85 118.8(3) . . ?
C87 C86 H86 120.6 . . ?
C86 C87 H87 119.8 . . ?
C86 C87 C88 120.4(3) . . ?
C88 C87 H87 119.8 . . ?
C83 C88 H88 118.7 . . ?
C87 C88 C83 122.6(3) . . ?
C87 C88 H88 118.7 . . ?
C65 B1 C83 110.4(2) . . ?
C71 B1 C65 109.0(2) . . ?
C71 B1 C83 108.1(2) . . ?
C77 B1 C65 109.8(2) . . ?
C77 B1 C71 110.7(2) . . ?
C77 B1 C83 108.8(2) . . ?

loop_
_geom_bond_atom_site_label_1
_geom_bond_atom_site_label_2
_geom_bond_distance
_geom_bond_site_symmetry_2
_geom_bond_publ_flag
Os1 Cl1 2.4249(6) . ?
Os1 P1 2.3808(7) . ?
Os1 P2 2.3982(7) . ?
Os1 N1 2.099(2) . ?
Os1 C1 2.061(3) . ?
Os1 C10 1.934(3) . ?
Cl1S C1S 1.772(4) . ?
Cl2S C1S 1.782(4) . ?
Cl3S C2S 1.771(5) . ?
Cl4S C2S 1.763(5) . ?
Cl5S C3S 1.772(4) . ?
Cl6S C3S 1.758(4) . ?
P1 C11 1.838(3) . ?
P1 C17 1.829(3) . ?
P1 C23 1.828(3) . ?
P2 C29 1.837(3) . ?
P2 C35 1.832(3) . ?
P2 C41 1.832(3) . ?
P3 C2 1.796(3) . ?
P3 C47 1.795(3) . ?
P3 C53 1.803(3) . ?
P3 C59 1.802(3) . ?
O1 C10 1.111(4) . ?
N1 C3 1.382(3) . ?
N1 C7 1.366(4) . ?
C1 H1 0.9500 . ?
C1 C2 1.350(4) . ?
C1S H1SA 0.9900 . ?
C1S H1SB 0.9900 . ?
C2 C3 1.467(4) . ?
C2S H2SA 0.9900 . ?
C2S H2SB 0.9900 . ?
C3 C4 1.385(4) . ?
C3S H3SA 0.9900 . ?
C3S H3SB 0.9900 . ?
C4 H4 0.9500 . ?
C4 C5 1.383(4) . ?
C5 H5 0.9500 . ?
C5 C6 1.382(5) . ?
C6 H6 0.9500 . ?
C6 C7 1.392(4) . ?
C7 C8 1.423(4) . ?
C8 C9 1.217(6) . ?
C9 H9 0.9500 . ?
C11 C12 1.399(4) . ?
C11 C16 1.405(4) . ?
C12 H12 0.9500 . ?
C12 C13 1.392(4) . ?
C13 H13 0.9500 . ?
C13 C14 1.381(5) . ?
C14 H14 0.9500 . ?
C14 C15 1.391(5) . ?
C15 H15 0.9500 . ?
C15 C16 1.383(4) . ?
C16 H16 0.9500 . ?
C17 C18 1.388(4) . ?
C17 C22 1.398(4) . ?
C18 H18 0.9500 . ?
C18 C19 1.392(5) . ?
C19 H19 0.9500 . ?
C19 C20 1.383(6) . ?
C20 H20 0.9500 . ?
C20 C21 1.376(5) . ?
C21 H21 0.9500 . ?
C21 C22 1.391(4) . ?
C22 H22 0.9500 . ?
C23 C24 1.388(4) . ?
C23 C28 1.403(4) . ?
C24 H24 0.9500 . ?
C24 C25 1.400(4) . ?
C25 H25 0.9500 . ?
C25 C26 1.385(4) . ?
C26 H26 0.9500 . ?
C26 C27 1.390(4) . ?
C27 H27 0.9500 . ?
C27 C28 1.388(4) . ?
C28 H28 0.9500 . ?
C29 C30 1.392(4) . ?
C29 C34 1.397(4) . ?
C30 H30 0.9500 . ?
C30 C31 1.388(4) . ?
C31 H31 0.9500 . ?
C31 C32 1.385(5) . ?
C32 H32 0.9500 . ?
C32 C33 1.377(5) . ?
C33 H33 0.9500 . ?
C33 C34 1.403(4) . ?
C34 H34 0.9500 . ?
C35 C36 1.398(4) . ?
C35 C40 1.404(4) . ?
C36 H36 0.9500 . ?
C36 C37 1.391(4) . ?
C37 H37 0.9500 . ?
C37 C38 1.390(5) . ?
C38 H38 0.9500 . ?
C38 C39 1.388(5) . ?
C39 H39 0.9500 . ?
C39 C40 1.387(5) . ?
C40 H40 0.9500 . ?
C41 C42 1.398(4) . ?
C41 C46 1.391(5) . ?
C42 H42 0.9500 . ?
C42 C43 1.387(5) . ?
C43 H43 0.9500 . ?
C43 C44 1.381(6) . ?
C44 H44 0.9500 . ?
C44 C45 1.392(6) . ?
C45 H45 0.9500 . ?
C45 C46 1.393(5) . ?
C46 H46 0.9500 . ?
C47 C48 1.398(4) . ?
C47 C52 1.388(4) . ?
C48 H48 0.9500 . ?
C48 C49 1.389(4) . ?
C49 H49 0.9500 . ?
C49 C50 1.384(5) . ?
C50 H50 0.9500 . ?
C50 C51 1.387(5) . ?
C51 H51 0.9500 . ?
C51 C52 1.397(4) . ?
C52 H52 0.9500 . ?
C53 C54 1.395(4) . ?
C53 C58 1.404(4) . ?
C54 H54 0.9500 . ?
C54 C55 1.388(5) . ?
C55 H55 0.9500 . ?
C55 C56 1.381(5) . ?
C56 H56 0.9500 . ?
C56 C57 1.388(5) . ?
C57 H57 0.9500 . ?
C57 C58 1.386(4) . ?
C58 H58 0.9500 . ?
C59 C60 1.390(4) . ?
C59 C64 1.403(4) . ?
C60 H60 0.9500 . ?
C60 C61 1.390(4) . ?
C61 H61 0.9500 . ?
C61 C62 1.380(5) . ?
C62 H62 0.9500 . ?
C62 C63 1.390(5) . ?
C63 H63 0.9500 . ?
C63 C64 1.386(4) . ?
C64 H64 0.9500 . ?
C65 C66 1.402(4) . ?
C65 C70 1.407(4) . ?
C65 B1 1.655(5) . ?
C66 H66 0.9500 . ?
C66 C67 1.399(5) . ?
C67 H67 0.9500 . ?
C67 C68 1.378(5) . ?
C68 H68 0.9500 . ?
C68 C69 1.378(5) . ?
C69 H69 0.9500 . ?
C69 C70 1.399(5) . ?
C70 H70 0.9500 . ?
C71 C72 1.405(4) . ?
C71 C76 1.404(4) . ?
C71 B1 1.650(4) . ?
C72 H72 0.9500 . ?
C72 C73 1.395(4) . ?
C73 H73 0.9500 . ?
C73 C74 1.386(5) . ?
C74 H74 0.9500 . ?
C74 C75 1.386(5) . ?
C75 H75 0.9500 . ?
C75 C76 1.393(4) . ?
C76 H76 0.9500 . ?
C77 C78 1.402(5) . ?
C77 C82 1.409(5) . ?
C77 B1 1.648(4) . ?
C78 H78 0.9500 . ?
C78 C79 1.397(5) . ?
C79 H79 0.9500 . ?
C79 C80 1.387(6) . ?
C80 H80 0.9500 . ?
C80 C81 1.380(6) . ?
C81 H81 0.9500 . ?
C81 C82 1.389(5) . ?
C82 H82 0.9500 . ?
C83 C84 1.405(4) . ?
C83 C88 1.407(4) . ?
C83 B1 1.656(4) . ?
C84 H84 0.9500 . ?
C84 C85 1.391(5) . ?
C85 H85 0.9500 . ?
C85 C86 1.394(5) . ?
C86 H86 0.9500 . ?
C86 C87 1.383(5) . ?
C87 H87 0.9500 . ?
C87 C88 1.396(5) . ?
C88 H88 0.9500 . ?

loop_
_geom_torsion_atom_site_label_1
_geom_torsion_atom_site_label_2
_geom_torsion_atom_site_label_3
_geom_torsion_atom_site_label_4
_geom_torsion
_geom_torsion_site_symmetry_1
_geom_torsion_site_symmetry_2
_geom_torsion_site_symmetry_3
_geom_torsion_site_symmetry_4
_geom_torsion_publ_flag
Os1 P1 C11 C12 18.8(3) . . . . ?
Os1 P1 C11 C16 -165.98(19) . . . . ?
Os1 P1 C17 C18 86.9(3) . . . . ?
Os1 P1 C17 C22 -84.8(2) . . . . ?
Os1 P1 C23 C24 -33.9(3) . . . . ?
Os1 P1 C23 C28 153.1(2) . . . . ?
Os1 P2 C29 C30 52.2(3) . . . . ?
Os1 P2 C29 C34 -130.8(2) . . . . ?
Os1 P2 C35 C36 48.0(2) . . . . ?
Os1 P2 C35 C40 -138.9(2) . . . . ?
Os1 P2 C41 C42 68.5(3) . . . . ?
Os1 P2 C41 C46 -108.7(3) . . . . ?
Os1 N1 C3 C2 4.6(3) . . . . ?
Os1 N1 C3 C4 -177.1(2) . . . . ?
Os1 N1 C7 C6 178.5(2) . . . . ?
Os1 N1 C7 C8 -4.7(4) . . . . ?
Os1 C1 C2 P3 -178.06(13) . . . . ?
Os1 C1 C2 C3 -3.8(3) . . . . ?
P1 C11 C12 C13 176.0(2) . . . . ?
P1 C11 C16 C15 -175.9(2) . . . . ?
P1 C17 C18 C19 -173.1(3) . . . . ?
P1 C17 C22 C21 172.3(2) . . . . ?
P1 C23 C24 C25 -173.7(2) . . . . ?
P1 C23 C28 C27 173.4(2) . . . . ?
P2 C29 C30 C31 176.5(3) . . . . ?
P2 C29 C34 C33 -177.1(2) . . . . ?
P2 C35 C36 C37 172.3(2) . . . . ?
P2 C35 C40 C39 -174.0(2) . . . . ?
P2 C41 C42 C43 -177.7(2) . . . . ?
P2 C41 C46 C45 177.4(3) . . . . ?
P3 C2 C3 N1 173.72(19) . . . . ?
P3 C2 C3 C4 -4.5(4) . . . . ?
P3 C47 C48 C49 175.4(2) . . . . ?
P3 C47 C52 C51 -176.2(2) . . . . ?
P3 C53 C54 C55 -172.2(2) . . . . ?
P3 C53 C58 C57 171.9(2) . . . . ?
P3 C59 C60 C61 172.3(2) . . . . ?
P3 C59 C64 C63 -172.3(2) . . . . ?
N1 C3 C4 C5 -2.2(4) . . . . ?
C1 C2 C3 N1 -0.5(4) . . . . ?
C1 C2 C3 C4 -178.8(3) . . . . ?
C2 P3 C47 C48 -83.2(2) . . . . ?
C2 P3 C47 C52 94.2(2) . . . . ?
C2 P3 C53 C54 132.0(3) . . . . ?
C2 P3 C53 C58 -42.1(2) . . . . ?
C2 P3 C59 C60 12.5(3) . . . . ?
C2 P3 C59 C64 -177.1(2) . . . . ?
C2 C3 C4 C5 175.9(3) . . . . ?
C3 N1 C7 C6 -1.2(4) . . . . ?
C3 N1 C7 C8 175.6(3) . . . . ?
C3 C4 C5 C6 0.3(5) . . . . ?
C4 C5 C6 C7 1.0(5) . . . . ?
C5 C6 C7 N1 -0.6(5) . . . . ?
C5 C6 C7 C8 -177.5(3) . . . . ?
C7 N1 C3 C2 -175.7(2) . . . . ?
C7 N1 C3 C4 2.6(4) . . . . ?
C11 P1 C17 C18 -39.4(3) . . . . ?
C11 P1 C17 C22 149.0(2) . . . . ?
C11 P1 C23 C24 96.1(2) . . . . ?
C11 P1 C23 C28 -76.9(3) . . . . ?
C11 C12 C13 C14 -0.6(5) . . . . ?
C12 C11 C16 C15 -0.5(4) . . . . ?
C12 C13 C14 C15 0.2(5) . . . . ?
C13 C14 C15 C16 0.1(5) . . . . ?
C14 C15 C16 C11 0.1(5) . . . . ?
C16 C11 C12 C13 0.7(4) . . . . ?
C17 P1 C11 C12 139.8(3) . . . . ?
C17 P1 C11 C16 -45.0(3) . . . . ?
C17 P1 C23 C24 -158.0(2) . . . . ?
C17 P1 C23 C28 29.0(3) . . . . ?
C17 C18 C19 C20 1.1(6) . . . . ?
C18 C17 C22 C21 0.5(4) . . . . ?
C18 C19 C20 C21 -0.2(6) . . . . ?
C19 C20 C21 C22 -0.6(5) . . . . ?
C20 C21 C22 C17 0.4(5) . . . . ?
C22 C17 C18 C19 -1.2(5) . . . . ?
C23 P1 C11 C12 -111.5(3) . . . . ?
C23 P1 C11 C16 63.7(3) . . . . ?
C23 P1 C17 C18 -143.9(3) . . . . ?
C23 P1 C17 C22 44.4(3) . . . . ?
C23 C24 C25 C26 0.0(4) . . . . ?
C24 C23 C28 C27 0.5(4) . . . . ?
C24 C25 C26 C27 0.5(5) . . . . ?
C25 C26 C27 C28 -0.5(5) . . . . ?
C26 C27 C28 C23 0.0(5) . . . . ?
C28 C23 C24 C25 -0.5(4) . . . . ?
C29 P2 C35 C36 -80.0(2) . . . . ?
C29 P2 C35 C40 93.0(3) . . . . ?
C29 P2 C41 C42 -164.3(2) . . . . ?
C29 P2 C41 C46 18.5(3) . . . . ?
C29 C30 C31 C32 0.8(5) . . . . ?
C30 C29 C34 C33 -0.1(5) . . . . ?
C30 C31 C32 C33 -0.3(5) . . . . ?
C31 C32 C33 C34 -0.4(5) . . . . ?
C32 C33 C34 C29 0.6(5) . . . . ?
C34 C29 C30 C31 -0.6(5) . . . . ?
C35 P2 C29 C30 -179.6(3) . . . . ?
C35 P2 C29 C34 -2.6(3) . . . . ?
C35 P2 C41 C42 -59.2(3) . . . . ?
C35 P2 C41 C46 123.6(3) . . . . ?
C35 C36 C37 C38 1.9(4) . . . . ?
C36 C35 C40 C39 -1.0(4) . . . . ?
C36 C37 C38 C39 -0.7(5) . . . . ?
C37 C38 C39 C40 -1.4(5) . . . . ?
C38 C39 C40 C35 2.2(5) . . . . ?
C40 C35 C36 C37 -1.0(4) . . . . ?
C41 P2 C29 C30 -72.7(3) . . . . ?
C41 P2 C29 C34 104.3(3) . . . . ?
C41 P2 C35 C36 173.2(2) . . . . ?
C41 P2 C35 C40 -13.7(3) . . . . ?
C41 C42 C43 C44 0.8(5) . . . . ?
C42 C41 C46 C45 0.2(6) . . . . ?
C42 C43 C44 C45 -1.2(6) . . . . ?
C43 C44 C45 C46 1.1(7) . . . . ?
C44 C45 C46 C41 -0.6(7) . . . . ?
C46 C41 C42 C43 -0.3(5) . . . . ?
C47 P3 C2 C1 3.8(3) . . . . ?
C47 P3 C2 C3 -170.0(2) . . . . ?
C47 P3 C53 C54 -110.0(3) . . . . ?
C47 P3 C53 C58 75.9(2) . . . . ?
C47 P3 C59 C60 -104.6(2) . . . . ?
C47 P3 C59 C64 65.8(3) . . . . ?
C47 C48 C49 C50 1.1(5) . . . . ?
C48 C47 C52 C51 1.1(4) . . . . ?
C48 C49 C50 C51 0.7(5) . . . . ?
C49 C50 C51 C52 -1.5(5) . . . . ?
C50 C51 C52 C47 0.6(5) . . . . ?
C52 C47 C48 C49 -2.0(4) . . . . ?
C53 P3 C2 C1 124.1(2) . . . . ?
C53 P3 C2 C3 -49.8(2) . . . . ?
C53 P3 C47 C48 159.3(2) . . . . ?
C53 P3 C47 C52 -23.3(3) . . . . ?
C53 P3 C59 C60 133.6(2) . . . . ?
C53 P3 C59 C64 -56.0(3) . . . . ?
C53 C54 C55 C56 0.6(5) . . . . ?
C54 C53 C58 C57 -2.5(4) . . . . ?
C54 C55 C56 C57 -2.1(5) . . . . ?
C55 C56 C57 C58 1.2(5) . . . . ?
C56 C57 C58 C53 1.0(5) . . . . ?
C58 C53 C54 C55 1.7(4) . . . . ?
C59 P3 C2 C1 -111.7(2) . . . . ?
C59 P3 C2 C3 74.4(2) . . . . ?
C59 P3 C47 C48 36.7(3) . . . . ?
C59 P3 C47 C52 -145.9(2) . . . . ?
C59 P3 C53 C54 8.3(3) . . . . ?
C59 P3 C53 C58 -165.8(2) . . . . ?
C59 C60 C61 C62 -0.2(5) . . . . ?
C60 C59 C64 C63 -2.0(4) . . . . ?
C60 C61 C62 C63 -1.0(5) . . . . ?
C61 C62 C63 C64 0.7(5) . . . . ?
C62 C63 C64 C59 0.8(5) . . . . ?
C64 C59 C60 C61 1.8(5) . . . . ?
C65 C66 C67 C68 -1.1(6) . . . . ?
C66 C65 C70 C69 1.6(5) . . . . ?
C66 C65 B1 C71 88.0(3) . . . . ?
C66 C65 B1 C77 -150.6(3) . . . . ?
C66 C65 B1 C83 -30.6(4) . . . . ?
C66 C67 C68 C69 1.8(5) . . . . ?
C67 C68 C69 C70 -0.9(5) . . . . ?
C68 C69 C70 C65 -1.0(5) . . . . ?
C70 C65 C66 C67 -0.6(5) . . . . ?
C70 C65 B1 C71 -90.0(3) . . . . ?
C70 C65 B1 C77 31.4(4) . . . . ?
C70 C65 B1 C83 151.4(3) . . . . ?
C71 C72 C73 C74 -0.1(5) . . . . ?
C72 C71 C76 C75 0.6(4) . . . . ?
C72 C71 B1 C65 -36.3(4) . . . . ?
C72 C71 B1 C77 -157.1(3) . . . . ?
C72 C71 B1 C83 83.7(3) . . . . ?
C72 C73 C74 C75 -0.2(5) . . . . ?
C73 C74 C75 C76 0.7(5) . . . . ?
C74 C75 C76 C71 -1.0(5) . . . . ?
C76 C71 C72 C73 -0.1(4) . . . . ?
C76 C71 B1 C65 150.7(3) . . . . ?
C76 C71 B1 C77 29.9(4) . . . . ?
C76 C71 B1 C83 -89.2(3) . . . . ?
C77 C78 C79 C80 0.1(5) . . . . ?
C78 C77 C82 C81 -2.1(5) . . . . ?
C78 C77 B1 C65 110.9(3) . . . . ?
C78 C77 B1 C71 -128.8(3) . . . . ?
C78 C77 B1 C83 -10.1(4) . . . . ?
C78 C79 C80 C81 -1.2(5) . . . . ?
C79 C80 C81 C82 0.6(5) . . . . ?
C80 C81 C82 C77 1.2(6) . . . . ?
C82 C77 C78 C79 1.5(5) . . . . ?
C82 C77 B1 C65 -66.3(4) . . . . ?
C82 C77 B1 C71 54.1(4) . . . . ?
C82 C77 B1 C83 172.8(3) . . . . ?
C83 C84 C85 C86 0.4(5) . . . . ?
C84 C83 C88 C87 -0.2(4) . . . . ?
C84 C83 B1 C65 -43.8(4) . . . . ?
C84 C83 B1 C71 -163.0(3) . . . . ?
C84 C83 B1 C77 76.7(3) . . . . ?
C84 C85 C86 C87 -0.6(5) . . . . ?
C85 C86 C87 C88 0.5(5) . . . . ?
C86 C87 C88 C83 -0.1(5) . . . . ?
C88 C83 C84 C85 0.1(4) . . . . ?
C88 C83 B1 C65 140.0(3) . . . . ?
C88 C83 B1 C71 20.9(4) . . . . ?
C88 C83 B1 C77 -99.4(3) . . . . ?
B1 C65 C66 C67 -178.8(3) . . . . ?
B1 C65 C70 C69 179.7(3) . . . . ?
B1 C71 C72 C73 -173.5(3) . . . . ?
B1 C71 C76 C75 174.1(3) . . . . ?
B1 C77 C78 C79 -175.8(3) . . . . ?
B1 C77 C82 C81 175.2(3) . . . . ?
B1 C83 C84 C85 -176.3(3) . . . . ?
B1 C83 C88 C87 176.2(3) . . . . ?
